data_8101993
loop_
_publ_author_name
'Cheng, M.-Q.'
'Ma, L.-F.'
'Wang, L.-Y.'

_publ_section_title
;
Crystal structure of catena-[(1,10-phenanthroline-N,N')-bis(\m-
acetato-O,O')lead(II)], Pb(C~12~H~8~N~2~)(CH~3~COO)~2~
;
_journal_issue 3
_journal_name_full 'Zeitschrift f\"ur Kristallographie - New Crystal Structures'
_journal_page_first 299
_journal_page_last 300
_journal_volume 221
_journal_year 2006
_chemical_formula_structural Pb(C12H8N2)(CH3COO)2
_chemical_formula_sum 'C16 H14 N2 O4 Pb'
_chemical_formula_weight 505.48
_chemical_name_systematic ' catena-[(1,10-phenanthroline-N,N')bis(\m-acetato-O,O')lead(II)]'
_space_group_IT_number 15
_symmetry_cell_setting monoclinic
_symmetry_space_group_name_Hall '-C 2yc'
_symmetry_space_group_name_H-M 'C 1 2/c 1'
_atom_sites_solution_hydrogens geom
_atom_sites_solution_primary direct
_atom_sites_solution_secondary difmap
_audit_creation_method SHELXL-97
_cell_angle_alpha 90.00
_cell_angle_beta 107.6530(10)
_cell_angle_gamma 90.00
_cell_formula_units_Z 4
_cell_length_a 10.9448(10)
_cell_length_b 20.4989(19)
_cell_length_c 7.4643(7)
_cell_measurement_reflns_used 3962
_cell_measurement_temperature 291(2)
_cell_measurement_theta_max 28.24
_cell_measurement_theta_min 3.10
_cell_volume 1595.8(3)
_computing_cell_refinement 'Bruker SMART'
_computing_data_collection 'Bruker SMART'
_computing_data_reduction 'Bruker SAINT'
_computing_molecular_graphics 'Bruker SHELXTL'
_computing_publication_material 'Bruker SHELXTL'
_computing_structure_refinement 'SHELXL-97 (Sheldrick, 1997)'
_computing_structure_solution 'SHELXS-97 (Sheldrick, 1990)'
_diffrn_ambient_temperature 291(2)
_diffrn_measured_fraction_theta_full 0.989
_diffrn_measured_fraction_theta_max 0.989
_diffrn_measurement_device_type 'Bruker SMART CCD'
_diffrn_measurement_method phi/omega
_diffrn_radiation_monochromator graphite
_diffrn_radiation_source 'fine-focus sealed tube'
_diffrn_radiation_type MoK\a
_diffrn_radiation_wavelength 0.71073
_diffrn_reflns_av_R_equivalents 0.0158
_diffrn_reflns_av_sigmaI/netI 0.0162
_diffrn_reflns_limit_h_max 6
_diffrn_reflns_limit_h_min -14
_diffrn_reflns_limit_k_max 26
_diffrn_reflns_limit_k_min -26
_diffrn_reflns_limit_l_max 9
_diffrn_reflns_limit_l_min -9
_diffrn_reflns_number 4957
_diffrn_reflns_theta_full 27.50
_diffrn_reflns_theta_max 27.50
_diffrn_reflns_theta_min 3.10
_exptl_absorpt_coefficient_mu 10.593
_exptl_absorpt_correction_T_max 0.2572
_exptl_absorpt_correction_T_min 0.1038
_exptl_absorpt_correction_type none
_exptl_crystal_colour colorless
_exptl_crystal_density_diffrn 2.104
_exptl_crystal_density_meas 0
_exptl_crystal_density_method 'not measured'
_exptl_crystal_description block
_exptl_crystal_F_000 952
_exptl_crystal_size_max 0.39
_exptl_crystal_size_mid 0.19
_exptl_crystal_size_min 0.18
_refine_diff_density_max 0.894
_refine_diff_density_min -0.663
_refine_diff_density_rms 0.088
_refine_ls_extinction_method none
_refine_ls_goodness_of_fit_ref 1.037
_refine_ls_hydrogen_treatment mixed
_refine_ls_matrix_type full
_refine_ls_number_parameters 106
_refine_ls_number_reflns 1824
_refine_ls_number_restraints 76
_refine_ls_restrained_S_all 1.206
_refine_ls_R_factor_all 0.0205
_refine_ls_R_factor_gt 0.0193
_refine_ls_shift/su_max 0.001
_refine_ls_shift/su_mean 0.000
_refine_ls_structure_factor_coef Fsqd
_refine_ls_weighting_details 'calc w=1/[\s^2^(Fo^2^)+(0.0267P)^2^+4.4359P] where P=(Fo^2^+2Fc^2^)/3'
_refine_ls_weighting_scheme calc
_refine_ls_wR_factor_gt 0.0501
_refine_ls_wR_factor_ref 0.0507
_reflns_number_gt 1757
_reflns_number_total 1824
_reflns_threshold_expression >2sigma(I)
_cod_data_source_file 1267-1805.cff
_cod_data_source_block bb
_cod_depositor_comments
;
The following automatic conversions were performed:
'_symmetry_cell_setting' value 'Monoclinic' changed to 'monoclinic'
according to '/home/saulius/struct/CIF-dictionaries/cif_core.dic'
dictionary named 'cif_core.dic' version 2.4.1 from 2010-06-29.

Automatic conversion script
Id: cif_fix_enum 1555 2011-01-17 13:19:09Z saulius 
;
_cod_original_sg_symbol_H-M C12/c1
_cod_database_code 8101993

loop_
_symmetry_equiv_pos_as_xyz
'x, y, z'
'-x, y, -z+1/2'
'x+1/2, y+1/2, z'
'-x+1/2, y+1/2, -z+1/2'
'-x, -y, -z'
'x, -y, z-1/2'
'-x+1/2, -y+1/2, -z'
'x+1/2, -y+1/2, z-1/2'

loop_
_atom_site_label
_atom_site_type_symbol
_atom_site_fract_x
_atom_site_fract_y
_atom_site_fract_z
_atom_site_U_iso_or_equiv
_atom_site_adp_type
_atom_site_occupancy
_atom_site_symmetry_multiplicity
_atom_site_Wyckoff_symbol
_atom_site_calc_flag
_atom_site_refinement_flags
_atom_site_disorder_assembly
_atom_site_disorder_group
Pb1 Pb 0.5000 0.555487(9) -0.2500 0.03947(9) Uani 1 4 e d S . .
O1 O 0.7047(5) 0.4068(2) 0.1674(8) 0.0826(13) Uani 1 8 f d . . .
O2 O 0.6599(4) 0.5067(2) 0.0627(6) 0.0707(10) Uani 1 8 f d . . .
N1 N 0.5639(4) 0.6603(2) -0.0596(7) 0.0629(11) Uani 1 8 f d . . .
C1 C 0.6254(6) 0.6588(4) 0.1238(10) 0.086(2) Uani 1 8 f d U . .
H1 H 0.6441 0.6185 0.1827 0.103 Uiso 1 8 f calc R . .
C2 C 0.6633(8) 0.7152(5) 0.2320(14) 0.114(3) Uani 1 8 f d U . .
H2 H 0.7058 0.7132 0.3603 0.137 Uiso 1 8 f calc R . .
C3 C 0.6346(8) 0.7734(5) 0.1394(16) 0.114(2) Uani 1 8 f d U . .
H3 H 0.6602 0.8117 0.2071 0.137 Uiso 1 8 f calc R . .
C4 C 0.5681(7) 0.7780(3) -0.0537(15) 0.099(2) Uani 1 8 f d U . .
C5 C 0.5338(5) 0.7179(2) -0.1508(10) 0.0744(17) Uani 1 8 f d U . .
C6 C 0.5311(9) 0.8374(3) -0.1632(15) 0.121(3) Uani 1 8 f d U . .
H6 H 0.5543 0.8772 -0.1031 0.145 Uiso 1 8 f calc R . .
C7 C 0.7288(5) 0.4563(2) 0.0889(7) 0.0497(10) Uani 1 8 f d . . .
C8 C 0.8480(6) 0.4579(4) 0.0306(10) 0.0766(17) Uani 1 8 f d . . .
H8A H 0.9092 0.4275 0.1052 0.115 Uiso 1 8 f calc R . .
H8B H 0.8838 0.5011 0.0489 0.115 Uiso 1 8 f calc R . .
H8C H 0.8276 0.4463 -0.0997 0.115 Uiso 1 8 f calc R . .

loop_
_atom_site_aniso_label
_atom_site_aniso_U_11
_atom_site_aniso_U_22
_atom_site_aniso_U_33
_atom_site_aniso_U_23
_atom_site_aniso_U_13
_atom_site_aniso_U_12
Pb1 0.04448(13) 0.03170(12) 0.04203(13) 0.000 0.01281(9) 0.000
O1 0.089(3) 0.052(2) 0.123(4) 0.015(2) 0.057(3) 0.013(2)
O2 0.072(2) 0.074(2) 0.067(2) 0.0198(19) 0.0219(19) 0.025(2)
N1 0.053(2) 0.049(2) 0.088(3) -0.025(2) 0.024(2) -0.0044(18)
C1 0.065(3) 0.097(4) 0.092(4) -0.049(4) 0.019(3) -0.012(3)
C2 0.088(5) 0.130(5) 0.129(5) -0.078(4) 0.040(4) -0.023(4)
C3 0.089(5) 0.102(4) 0.176(6) -0.082(4) 0.076(4) -0.038(4)
C4 0.085(4) 0.057(3) 0.185(6) -0.042(4) 0.086(4) -0.017(3)
C5 0.060(3) 0.043(2) 0.140(5) -0.023(3) 0.060(3) -0.009(2)
C6 0.118(7) 0.047(3) 0.238(9) -0.033(4) 0.113(7) -0.015(3)
C7 0.044(2) 0.057(3) 0.045(2) -0.0001(19) 0.0081(19) 0.0076(19)
C8 0.052(3) 0.112(5) 0.068(4) 0.015(3) 0.022(3) 0.013(3)

loop_
_atom_type_symbol
_atom_type_description
_atom_type_scat_dispersion_real
_atom_type_scat_dispersion_imag
_atom_type_scat_source
C C 0.0033 0.0016 'International Tables Vol C Tables 4.2.6.8 and 6.1.1.4'
H H 0.0000 0.0000 'International Tables Vol C Tables 4.2.6.8 and 6.1.1.4'
N N 0.0061 0.0033 'International Tables Vol C Tables 4.2.6.8 and 6.1.1.4'
O O 0.0106 0.0060 'International Tables Vol C Tables 4.2.6.8 and 6.1.1.4'
Pb Pb -3.3944 10.1111 'International Tables Vol C Tables 4.2.6.8 and 6.1.1.4'

loop_
_geom_angle_atom_site_label_1
_geom_angle_atom_site_label_2
_geom_angle_atom_site_label_3
_geom_angle
_geom_angle_site_symmetry_1
_geom_angle_site_symmetry_3
_geom_angle_publ_flag
N1 Pb1 N1 65.5(2) . 2_654 ?
N1 Pb1 O1 76.89(14) . 6_565 ?
N1 Pb1 O1 74.31(15) 2_654 6_565 ?
N1 Pb1 O1 74.31(15) . 5_665 ?
N1 Pb1 O1 76.89(14) 2_654 5_665 ?
O1 Pb1 O1 145.62(19) 6_565 5_665 ?
N1 Pb1 O2 143.43(15) . 2_654 ?
N1 Pb1 O2 80.27(15) 2_654 2_654 ?
O1 Pb1 O2 106.73(15) 6_565 2_654 ?
O1 Pb1 O2 86.27(16) 5_665 2_654 ?
N1 Pb1 O2 80.27(15) . . ?
N1 Pb1 O2 143.43(15) 2_654 . ?
O1 Pb1 O2 86.27(16) 6_565 . ?
O1 Pb1 O2 106.73(15) 5_665 . ?
O2 Pb1 O2 135.7(2) 2_654 . ?
C7 O1 Pb1 101.0(3) . 5_665 ?
C7 O2 Pb1 130.6(3) . . ?
C1 N1 C5 120.5(5) . . ?
C1 N1 Pb1 121.4(4) . . ?
C5 N1 Pb1 118.1(4) . . ?
N1 C1 C2 123.0(8) . . ?
N1 C1 H1 118.5 . . ?
C2 C1 H1 118.5 . . ?
C3 C2 C1 116.5(9) . . ?
C3 C2 H2 121.7 . . ?
C1 C2 H2 121.7 . . ?
C2 C3 C4 123.0(7) . . ?
C2 C3 H3 118.5 . . ?
C4 C3 H3 118.5 . . ?
C3 C4 C5 116.1(8) . . ?
C3 C4 C6 126.9(7) . . ?
C5 C4 C6 117.0(9) . . ?
N1 C5 C4 120.9(7) . . ?
N1 C5 C5 119.2(3) . 2_654 ?
C4 C5 C5 119.9(5) . 2_654 ?
C6 C6 C4 123.1(5) 2_654 . ?
C6 C6 H6 118.4 2_654 . ?
C4 C6 H6 118.4 . . ?
O1 C7 O2 122.8(5) . . ?
O1 C7 C8 119.0(5) . . ?
O2 C7 C8 118.1(5) . . ?
C7 C8 H8A 109.5 . . ?
C7 C8 H8B 109.5 . . ?
H8A C8 H8B 109.5 . . ?
C7 C8 H8C 109.5 . . ?
H8A C8 H8C 109.5 . . ?
H8B C8 H8C 109.5 . . ?

loop_
_geom_bond_atom_site_label_1
_geom_bond_atom_site_label_2
_geom_bond_distance
_geom_bond_site_symmetry_2
_geom_bond_publ_flag
Pb1 N1 2.554(4) . ?
Pb1 N1 2.554(4) 2_654 ?
Pb1 O1 2.614(4) 6_565 ?
Pb1 O1 2.614(4) 5_665 ?
Pb1 O2 2.652(4) 2_654 ?
Pb1 O2 2.652(4) . ?
O1 C7 1.239(6) . ?
O1 Pb1 2.614(4) 5_665 ?
O2 C7 1.259(6) . ?
N1 C1 1.330(9) . ?
N1 C5 1.353(8) . ?
C1 C2 1.398(9) . ?
C1 H1 0.9300 . ?
C2 C3 1.368(14) . ?
C2 H2 0.9300 . ?
C3 C4 1.407(14) . ?
C3 H3 0.9300 . ?
C4 C5 1.421(8) . ?
C4 C6 1.453(12) . ?
C5 C5 1.441(14) 2_654 ?
C6 C6 1.27(2) 2_654 ?
C6 H6 0.9300 . ?
C7 C8 1.496(8) . ?
C8 H8A 0.9600 . ?
C8 H8B 0.9600 . ?
C8 H8C 0.9600 . ?

loop_
_geom_torsion_atom_site_label_1
_geom_torsion_atom_site_label_2
_geom_torsion_atom_site_label_3
_geom_torsion_atom_site_label_4
_geom_torsion
_geom_torsion_site_symmetry_1
_geom_torsion_site_symmetry_2
_geom_torsion_site_symmetry_3
_geom_torsion_site_symmetry_4
_geom_torsion_publ_flag
N1 Pb1 O2 C7 -152.5(5) . . . . ?
N1 Pb1 O2 C7 -132.3(5) 2_654 . . . ?
O1 Pb1 O2 C7 -75.2(5) 6_565 . . . ?
O1 Pb1 O2 C7 137.3(5) 5_665 . . . ?
O2 Pb1 O2 C7 35.1(4) 2_654 . . . ?
N1 Pb1 N1 C1 -180.0(6) 2_654 . . . ?
O1 Pb1 N1 C1 -101.4(5) 6_565 . . . ?
O1 Pb1 N1 C1 97.5(5) 5_665 . . . ?
O2 Pb1 N1 C1 158.1(4) 2_654 . . . ?
O2 Pb1 N1 C1 -13.0(4) . . . . ?
N1 Pb1 N1 C5 -0.3(3) 2_654 . . . ?
O1 Pb1 N1 C5 78.3(4) 6_565 . . . ?
O1 Pb1 N1 C5 -82.8(4) 5_665 . . . ?
O2 Pb1 N1 C5 -22.2(5) 2_654 . . . ?
O2 Pb1 N1 C5 166.7(4) . . . . ?
C5 N1 C1 C2 -0.5(10) . . . . ?
Pb1 N1 C1 C2 179.2(5) . . . . ?
N1 C1 C2 C3 -0.4(11) . . . . ?
C1 C2 C3 C4 1.3(12) . . . . ?
C2 C3 C4 C5 -1.3(11) . . . . ?
C2 C3 C4 C6 178.7(8) . . . . ?
C1 N1 C5 C4 0.5(8) . . . . ?
Pb1 N1 C5 C4 -179.2(4) . . . . ?
C1 N1 C5 C5 -179.5(6) . . . 2_654 ?
Pb1 N1 C5 C5 0.8(8) . . . 2_654 ?
C3 C4 C5 N1 0.3(9) . . . . ?
C6 C4 C5 N1 -179.7(6) . . . . ?
C3 C4 C5 C5 -179.6(6) . . . 2_654 ?
C6 C4 C5 C5 0.4(10) . . . 2_654 ?
C3 C4 C6 C6 -178.6(11) . . . 2_654 ?
C5 C4 C6 C6 1.4(16) . . . 2_654 ?
Pb1 O1 C7 O2 -1.8(6) 5_665 . . . ?
Pb1 O1 C7 C8 175.2(4) 5_665 . . . ?
Pb1 O2 C7 O1 -107.7(6) . . . . ?
Pb1 O2 C7 C8 75.3(6) . . . . ?
